data_7027904
loop_
_publ_author_name
'Kim, Yong-Joo'
'Song, Sang-Won'
'Lee, Sang-Chul'
'Lee, Soon-W.'
'Osakada, Kohtaro'
'Yamamoto, Takakazu'

_publ_section_title
;
 Dipalladium complexes with a bridging arylene or diarylene ligand.
 Synthesis and CNR&#x2032; and CO insertion into the Pd--C bonds
;
_journal_issue 11
_journal_name_full 'Journal of the Chemical Society, Dalton Transactions'
_journal_page_first 1775
_journal_paper_doi 10.1039/a800925b
_journal_year 1998
_chemical_formula_sum 'C36 H68 Br2 P4 Pd2'
_chemical_formula_weight 997.40
_chemical_name_systematic
; 
 ? 
;
_space_group_IT_number 14
_symmetry_space_group_name_Hall '-P 2yn'
_symmetry_space_group_name_H-M 'P 1 21/n 1'
_atom_sites_solution_hydrogens geom
_atom_sites_solution_primary direct
_atom_sites_solution_secondary difmap
_audit_creation_method SHELXL
_cell_angle_alpha 90.00
_cell_angle_beta 107.31(2)
_cell_angle_gamma 90.00
_cell_formula_units_Z 2
_cell_length_a 14.225(4)
_cell_length_b 18.720(5)
_cell_length_c 9.101(3)
_cell_measurement_temperature 293(2)
_cell_volume 2313.8(12)
_computing_structure_refinement 'SHELXL-93 (Sheldrick, 1993)'
_computing_structure_solution 'SHELXS-86 (Sheldrick, 1990)'
_diffrn_ambient_temperature 293(2)
_diffrn_radiation_monochromator graphite
_diffrn_radiation_source 'fine-focus sealed tube'
_diffrn_radiation_type MoK\a
_diffrn_radiation_wavelength 0.71073
_diffrn_reflns_av_R_equivalents 0.0181
_diffrn_reflns_av_sigmaI/netI 0.0556
_diffrn_reflns_limit_h_max 14
_diffrn_reflns_limit_h_min -15
_diffrn_reflns_limit_k_max 0
_diffrn_reflns_limit_k_min -20
_diffrn_reflns_limit_l_max 9
_diffrn_reflns_limit_l_min 0
_diffrn_reflns_number 2968
_diffrn_reflns_theta_max 23.00
_diffrn_reflns_theta_min 1.85
_exptl_absorpt_coefficient_mu 2.664
_exptl_crystal_density_diffrn 1.432
_exptl_crystal_F_000 1012
_refine_diff_density_max 0.692
_refine_diff_density_min -0.508
_refine_diff_density_rms 0.095
_refine_ls_extinction_coef 0.0008(4)
_refine_ls_extinction_expression Fc^*^=kFc[1+0.001xFc^2^\l^3^/sin(2\q)]^-1/4^
_refine_ls_extinction_method SHELXL
_refine_ls_goodness_of_fit_all 1.038
_refine_ls_goodness_of_fit_obs 1.118
_refine_ls_matrix_type full
_refine_ls_number_parameters 140
_refine_ls_number_reflns 2766
_refine_ls_number_restraints 0
_refine_ls_restrained_S_all 1.069
_refine_ls_restrained_S_obs 1.118
_refine_ls_R_factor_all 0.0870
_refine_ls_R_factor_obs 0.0587
_refine_ls_shift/esd_max -0.006
_refine_ls_shift/esd_mean 0.000
_refine_ls_structure_factor_coef Fsqd
_refine_ls_weighting_details 'w=1/[\s^2^(Fo^2^)+(0.0733P)^2^+3.1979P] where P=(Fo^2^+2Fc^2^)/3'
_refine_ls_weighting_scheme calc
_refine_ls_wR_factor_all 0.1498
_refine_ls_wR_factor_obs 0.1326
_reflns_number_observed 2001
_reflns_number_total 2774
_reflns_observed_criterion >2sigma(I)
_cod_data_source_file b800925sup1.cif
_cod_data_source_block 925B
_cod_depositor_comments
;
The following automatic conversions were performed:

'_refine_ls_weighting_scheme' value 'calc
w=1/[\s^2^(Fo^2^)+(0.0733P)^2^+3.1979P] where P=(Fo^2^+2Fc^2^)/3' was
changed to 'calc'. New tag '_refine_ls_weighting_details' was
created. The value of the new tag was set to
'w=1/[\s^2^(Fo^2^)+(0.0733P)^2^+3.1979P] where P=(Fo^2^+2Fc^2^)/3'.

Automatic conversion script
Id: cif_fix_values 3143 2015-03-26 13:38:13Z robertas 
;
_cod_database_code 7027904

loop_
_symmetry_equiv_pos_as_xyz
'x, y, z'
'-x+1/2, y+1/2, -z+1/2'
'-x, -y, -z'
'x-1/2, -y-1/2, z-1/2'

loop_
_atom_site_aniso_label
_atom_site_aniso_U_11
_atom_site_aniso_U_22
_atom_site_aniso_U_33
_atom_site_aniso_U_23
_atom_site_aniso_U_13
_atom_site_aniso_U_12
Pd 0.0540(5) 0.0509(4) 0.0578(5) 0.0070(4) 0.0015(3) 0.0107(4)
Br1 0.0946(10) 0.0830(9) 0.0907(9) 0.0233(7) -0.0206(7) 0.0189(7)
P1 0.085(2) 0.070(2) 0.059(2) -0.0029(14) 0.015(2) -0.001(2)
P2 0.090(2) 0.074(2) 0.098(3) -0.024(2) -0.014(2) 0.038(2)
C1 0.051(6) 0.043(5) 0.048(5) 0.002(4) 0.008(4) 0.004(4)
C2 0.054(6) 0.052(6) 0.073(7) 0.018(5) 0.010(5) -0.001(5)
C3 0.038(5) 0.062(6) 0.072(7) 0.018(5) 0.015(5) 0.001(5)
C4 0.042(5) 0.052(5) 0.042(5) -0.008(4) 0.005(4) 0.005(4)
C5 0.059(6) 0.045(5) 0.053(6) 0.007(5) 0.011(5) 0.000(5)
C6 0.050(5) 0.069(6) 0.053(6) 0.001(5) 0.011(5) 0.005(5)

loop_
_atom_site_label
_atom_site_type_symbol
_atom_site_fract_x
_atom_site_fract_y
_atom_site_fract_z
_atom_site_U_iso_or_equiv
_atom_site_thermal_displace_type
_atom_site_occupancy
_atom_site_calc_flag
_atom_site_refinement_flags
Pd Pd 0.24141(5) 0.15943(4) 0.02838(9) 0.0575(3) Uani 1 d .
Br1 Br 0.12821(10) 0.23282(7) -0.18450(15) 0.0999(5) Uani 1 d .
P1 P 0.2411(2) 0.0686(2) -0.1432(3) 0.0728(8) Uani 1 d .
P2 P 0.2495(3) 0.2510(2) 0.1999(4) 0.0963(12) Uani 1 d .
C1 C 0.3329(6) 0.1021(4) 0.1981(10) 0.049(2) Uani 1 d .
C2 C 0.4339(7) 0.1131(5) 0.2413(11) 0.061(3) Uani 1 d .
H2 H 0.4592(7) 0.1479(5) 0.1907(11) 0.074 Uiso 1 calc R
C3 C 0.4983(6) 0.0739(5) 0.3578(11) 0.058(3) Uani 1 d .
H3 H 0.5654(6) 0.0833(5) 0.3832(11) 0.069 Uiso 1 calc R
C4 C 0.4658(6) 0.0214(5) 0.4369(9) 0.047(2) Uani 1 d .
C5 C 0.3643(7) 0.0099(5) 0.3947(10) 0.054(2) Uani 1 d .
H5 H 0.3394(7) -0.0254(5) 0.4449(10) 0.065 Uiso 1 calc R
C6 C 0.2997(7) 0.0496(5) 0.2798(11) 0.058(2) Uani 1 d .
H6 H 0.2324(7) 0.0411(5) 0.2565(11) 0.070 Uiso 1 calc R
C11 C 0.2980(10) -0.0160(6) -0.0698(14) 0.100(4) Uiso 1 d .
H11A H 0.3662(10) -0.0066(6) -0.0126(14) 0.120 Uiso 1 calc R
H11B H 0.2659(10) -0.0340(6) 0.0030(14) 0.120 Uiso 1 calc R
C12 C 0.2970(12) -0.0745(8) -0.1830(18) 0.141(6) Uiso 1 d .
H12A H 0.3294(12) -0.1159(8) -0.1290(18) 0.212 Uiso 1 calc R
H12B H 0.3307(12) -0.0587(8) -0.2541(18) 0.212 Uiso 1 calc R
H12C H 0.2301(12) -0.0862(8) -0.2383(18) 0.212 Uiso 1 calc R
C13 C 0.1169(9) 0.0452(8) -0.2644(16) 0.111(4) Uiso 1 d .
H13A H 0.0866(9) 0.0869(8) -0.3226(16) 0.134 Uiso 1 calc R
H13B H 0.1218(9) 0.0086(8) -0.3372(16) 0.134 Uiso 1 calc R
C14 C 0.0518(14) 0.0184(10) -0.1724(20) 0.165(7) Uiso 1 d .
H14A H -0.0120(14) 0.0069(10) -0.2408(20) 0.248 Uiso 1 calc R
H14B H 0.0454(14) 0.0547(10) -0.1017(20) 0.248 Uiso 1 calc R
H14C H 0.0806(14) -0.0236(10) -0.1162(20) 0.248 Uiso 1 calc R
C15 C 0.3003(11) 0.0982(8) -0.2870(16) 0.120(5) Uiso 1 d .
H15A H 0.2931(11) 0.0611(8) -0.3639(16) 0.144 Uiso 1 calc R
H15B H 0.2668(11) 0.1405(8) -0.3384(16) 0.144 Uiso 1 calc R
C16 C 0.4077(13) 0.1148(10) -0.2181(20) 0.157(6) Uiso 1 d .
H16A H 0.4348(13) 0.1300(10) -0.2978(20) 0.236 Uiso 1 calc R
H16B H 0.4416(13) 0.0729(10) -0.1690(20) 0.236 Uiso 1 calc R
H16C H 0.4153(13) 0.1523(10) -0.1434(20) 0.236 Uiso 1 calc R
C21 C 0.3387(10) 0.2443(7) 0.3886(15) 0.108(4) Uiso 1 d .
H21A H 0.3292(10) 0.1990(7) 0.4337(15) 0.130 Uiso 1 calc R
H21B H 0.4041(10) 0.2437(7) 0.3761(15) 0.130 Uiso 1 calc R
C22 C 0.3348(16) 0.3055(11) 0.5050(23) 0.191(8) Uiso 1 d .
H22A H 0.3846(16) 0.2973(11) 0.6011(23) 0.287 Uiso 1 calc R
H22B H 0.2712(16) 0.3058(11) 0.5213(23) 0.287 Uiso 1 calc R
H22C H 0.3463(16) 0.3507(11) 0.4635(23) 0.287 Uiso 1 calc R
C23 C 0.2812(13) 0.3371(8) 0.1246(20) 0.139(6) Uiso 1 d .
H23A H 0.2241(13) 0.3540(8) 0.0441(20) 0.167 Uiso 1 calc R
H23B H 0.2957(13) 0.3721(8) 0.2069(20) 0.167 Uiso 1 calc R
C24 C 0.3620(15) 0.3336(10) 0.0648(23) 0.181(8) Uiso 1 d .
H24A H 0.3735(15) 0.3800(10) 0.0284(23) 0.272 Uiso 1 calc R
H24B H 0.3479(15) 0.3002(10) -0.0188(23) 0.272 Uiso 1 calc R
H24C H 0.4195(15) 0.3184(10) 0.1442(23) 0.272 Uiso 1 calc R
C25 C 0.1345(13) 0.2716(9) 0.2347(21) 0.151(6) Uiso 1 d .
H25A H 0.1423(13) 0.3140(9) 0.2983(21) 0.181 Uiso 1 calc R
H25B H 0.0850(13) 0.2815(9) 0.1376(21) 0.181 Uiso 1 calc R
C26 C 0.1033(14) 0.2149(10) 0.3081(19) 0.162(7) Uiso 1 d .
H26A H 0.0419(14) 0.2271(10) 0.3254(19) 0.242 Uiso 1 calc R
H26B H 0.1519(14) 0.2056(10) 0.4049(19) 0.242 Uiso 1 calc R
H26C H 0.0947(14) 0.1731(10) 0.2445(19) 0.242 Uiso 1 calc R

loop_
_atom_type_symbol
_atom_type_description
_atom_type_scat_dispersion_real
_atom_type_scat_dispersion_imag
_atom_type_scat_source
C C 0.0033 0.0016 'International Tables Vol C Tables 4.2.6.8 and 6.1.1.4'
H H 0.0000 0.0000 'International Tables Vol C Tables 4.2.6.8 and 6.1.1.4'
P P 0.1023 0.0942 'International Tables Vol C Tables 4.2.6.8 and 6.1.1.4'
Br Br -0.2901 2.4595 'International Tables Vol C Tables 4.2.6.8 and 6.1.1.4'
Pd Pd -0.9988 1.0072 'International Tables Vol C Tables 4.2.6.8 and 6.1.1.4'

loop_
_geom_angle_atom_site_label_1
_geom_angle_atom_site_label_2
_geom_angle_atom_site_label_3
_geom_angle
_geom_angle_site_symmetry_3
C1 Pd P2 89.2(3) .
C1 Pd P1 89.9(2) .
P2 Pd P1 177.24(13) .
C1 Pd Br1 179.2(3) .
P2 Pd Br1 90.39(9) .
P1 Pd Br1 90.53(9) .
C11 P1 C13 104.9(6) .
C11 P1 C15 106.0(6) .
C13 P1 C15 102.0(6) .
C11 P1 Pd 118.9(4) .
C13 P1 Pd 113.0(5) .
C15 P1 Pd 110.5(5) .
C25 P2 C21 105.4(7) .
C25 P2 C23 102.2(8) .
C21 P2 C23 103.4(7) .
C25 P2 Pd 114.5(6) .
C21 P2 Pd 118.2(4) .
C23 P2 Pd 111.4(6) .
C2 C1 C6 116.0(8) .
C2 C1 Pd 121.2(7) .
C6 C1 Pd 122.8(7) .
C3 C2 C1 122.0(9) .
C4 C3 C2 122.0(8) .
C3 C4 C5 116.6(8) .
C3 C4 C4 122.7(10) 3_656
C5 C4 C4 120.7(10) 3_656
C6 C5 C4 121.6(8) .
C5 C6 C1 121.8(9) .
C12 C11 P1 118.2(10) .
C14 C13 P1 112.7(11) .
C16 C15 P1 113.0(11) .
C22 C21 P2 115.7(11) .
C24 C23 P2 114.6(14) .
C26 C25 P2 110.9(13) .

loop_
_geom_bond_atom_site_label_1
_geom_bond_atom_site_label_2
_geom_bond_distance
_geom_bond_site_symmetry_2
Pd C1 2.008(8) .
Pd P2 2.298(3) .
Pd P1 2.307(3) .
Pd Br1 2.5254(14) .
P1 C11 1.814(12) .
P1 C13 1.836(13) .
P1 C15 1.840(14) .
P2 C25 1.80(2) .
P2 C21 1.811(13) .
P2 C23 1.86(2) .
C1 C2 1.388(12) .
C1 C6 1.397(12) .
C2 C3 1.388(12) .
C3 C4 1.375(12) .
C4 C5 1.397(12) .
C4 C4 1.50(2) 3_656
C5 C6 1.385(12) .
C11 C12 1.50(2) .
C13 C14 1.51(2) .
C15 C16 1.50(2) .
C21 C22 1.57(2) .
C23 C24 1.41(2) .
C25 C26 1.39(2) .
